data_7124371
loop_
_publ_author_name
'Chang, Shun-qin'
'Zuo, Xiong'
'Gong, Ying'
'He, Xue-Wen'
'Liu, Xiong-Li'
'Zhou, Ying'

_publ_section_title
;
 Stereocontrolled construction of six vicinal stereogenic centers on
 hexahydroxanthone framework through a formal [2+1+3] annulation
;
_journal_name_full 'Chemical Communications'
_journal_paper_doi 10.1039/C9CC08101A
_journal_year 2019
_chemical_absolute_configuration ad
_chemical_formula_moiety 'C28 H28 N2 O9'
_chemical_formula_sum 'C28 H28 N2 O9'
_chemical_formula_weight 536.52
_space_group_crystal_system orthorhombic
_space_group_IT_number 19
_space_group_name_Hall 'P 2ac 2ab'
_space_group_name_H-M_alt 'P 21 21 21'
_symmetry_space_group_name_Hall 'P 2ac 2ab'
_symmetry_space_group_name_H-M 'P 21 21 21'
_atom_sites_solution_hydrogens mixed
_atom_sites_solution_primary dual
_audit_creation_date 2018-07-11
_audit_creation_method
;
Olex2 1.2
(compiled 2018.05.29 svn.r3508 for OlexSys, GUI svn.r5506)
;
_audit_update_record
;
2018-10-24 deposited with the CCDC.    2019-10-22 downloaded from the CCDC.
;
_cell_angle_alpha 90
_cell_angle_beta 90
_cell_angle_gamma 90
_cell_formula_units_Z 4
_cell_length_a 10.46150(10)
_cell_length_b 10.51450(10)
_cell_length_c 23.7246(3)
_cell_measurement_reflns_used 11320
_cell_measurement_temperature 100.00(10)
_cell_measurement_theta_max 73.4330
_cell_measurement_theta_min 4.5770
_cell_volume 2609.65(5)
_computing_cell_refinement 'CrysAlisPro 1.171.38.43f (Rigaku OD, 2015)'
_computing_data_collection 'CrysAlisPro 1.171.38.43f (Rigaku OD, 2015)'
_computing_data_reduction 'CrysAlisPro 1.171.38.43f (Rigaku OD, 2015)'
_computing_molecular_graphics 'Olex2 (Dolomanov et al., 2009)'
_computing_publication_material 'Olex2 (Dolomanov et al., 2009)'
_computing_structure_refinement 'ShelXL (Sheldrick, 2015)'
_computing_structure_solution 'ShelXT (Sheldrick, 2015)'
_diffrn_ambient_environment N~2~
_diffrn_ambient_temperature 100.00(10)
_diffrn_detector 'CCD plate'
_diffrn_detector_area_resol_mean 5.2684
_diffrn_detector_type AtlasS2
_diffrn_measured_fraction_theta_full 1.000
_diffrn_measured_fraction_theta_max 0.990
_diffrn_measurement_details
;
List of Runs (angles in degrees, time in seconds):

  # Type    Start    End  Width  t~exp~   \w     \q     \k     \f   Frames
#--------------------------------------------------------------------------
  1  \w   -115.00 -17.00   1.00    1.00    --  -40.98 -37.00 -90.00   98
  2  \w   -113.00 -13.00   1.00    1.00    --  -40.98 -57.00  90.00  100
  3  \w     17.00 115.00   1.00    1.00    --   40.98  37.00 -90.00   98
  4  \w     17.00 115.00   1.00    1.00    --   40.98  37.00  90.00   98
  5  \w     31.00 135.00   1.00    1.57    --  106.95 -30.00 -90.00  104
  6  \w     79.00 178.00   1.00    1.57    --  106.95  30.00   0.00   99
  7  \w     34.00 121.00   1.00    1.57    --  106.95-125.00 -60.00   87
  8  \w     31.00 116.00   1.00    1.57    --  106.95-113.00  84.00   85
  9  \w     31.00 140.00   1.00    1.57    --  106.95 -77.00 -90.00  109
 10  \w   -113.00 -65.00   1.00    1.00    --  -40.98-138.00-170.00   48
 11  \w      1.00  82.00   1.00    1.00    --   40.98 -99.00 150.00   81
 12  \w     78.00 162.00   1.00    1.57    --  106.95  61.00 -90.00   84
;
_diffrn_measurement_device 'four-circle diffractometer'
_diffrn_measurement_device_type 'SuperNova, Dual, Cu at zero, AtlasS2'
_diffrn_measurement_method '\w scans'
_diffrn_orient_matrix_type 'CrysAlisPro convention (1999,Acta A55,543-557)'
_diffrn_orient_matrix_UB_11 0.0146342000
_diffrn_orient_matrix_UB_12 -0.0934302000
_diffrn_orient_matrix_UB_13 0.0495732000
_diffrn_orient_matrix_UB_21 -0.0233456000
_diffrn_orient_matrix_UB_22 0.1095777000
_diffrn_orient_matrix_UB_23 0.0419059000
_diffrn_orient_matrix_UB_31 -0.1446430000
_diffrn_orient_matrix_UB_32 -0.0271334000
_diffrn_orient_matrix_UB_33 -0.0017162000
_diffrn_radiation_monochromator mirror
_diffrn_radiation_probe x-ray
_diffrn_radiation_type CuK\a
_diffrn_radiation_wavelength 1.54184
_diffrn_reflns_av_R_equivalents 0.0345
_diffrn_reflns_av_unetI/netI 0.0294
_diffrn_reflns_Laue_measured_fraction_full 1.000
_diffrn_reflns_Laue_measured_fraction_max 0.990
_diffrn_reflns_limit_h_max 9
_diffrn_reflns_limit_h_min -13
_diffrn_reflns_limit_k_max 12
_diffrn_reflns_limit_k_min -13
_diffrn_reflns_limit_l_max 29
_diffrn_reflns_limit_l_min -29
_diffrn_reflns_number 15996
_diffrn_reflns_point_group_measured_fraction_full 0.999
_diffrn_reflns_point_group_measured_fraction_max 0.979
_diffrn_reflns_theta_full 67.684
_diffrn_reflns_theta_max 73.579
_diffrn_reflns_theta_min 3.726
_diffrn_source 'micro-focus sealed X-ray tube'
_diffrn_source_type 'SuperNova (Cu) X-ray Source'
_exptl_absorpt_coefficient_mu 0.861
_exptl_absorpt_correction_T_max 1.00000
_exptl_absorpt_correction_T_min 0.48934
_exptl_absorpt_correction_type multi-scan
_exptl_absorpt_process_details
;
CrysAlisPro 1.171.38.43f (Rigaku Oxford Diffraction, 2015)
Empirical absorption correction using spherical harmonics,
 implemented in SCALE3 ABSPACK scaling algorithm.
;
_exptl_crystal_colour colourless
_exptl_crystal_colour_primary colourless
_exptl_crystal_density_diffrn 1.366
_exptl_crystal_description block
_exptl_crystal_F_000 1128
_exptl_crystal_size_max 0.13
_exptl_crystal_size_mid 0.12
_exptl_crystal_size_min 0.11
_refine_diff_density_max 0.435
_refine_diff_density_min -0.252
_refine_diff_density_rms 0.055
_refine_ls_abs_structure_details
;
 Flack x determined using 2046 quotients [(I+)-(I-)]/[(I+)+(I-)]
 (Parsons, Flack and Wagner, Acta Cryst. B69 (2013) 249-259).
;
_refine_ls_abs_structure_Flack 0.07(10)
_refine_ls_extinction_method none
_refine_ls_goodness_of_fit_ref 1.033
_refine_ls_hydrogen_treatment mixed
_refine_ls_matrix_type full
_refine_ls_number_parameters 361
_refine_ls_number_reflns 5148
_refine_ls_number_restraints 0
_refine_ls_restrained_S_all 1.033
_refine_ls_R_factor_all 0.0469
_refine_ls_R_factor_gt 0.0460
_refine_ls_shift/su_max 0.000
_refine_ls_shift/su_mean 0.000
_refine_ls_structure_factor_coef Fsqd
_refine_ls_weighting_details 'w=1/[\s^2^(Fo^2^)+(0.0799P)^2^+0.6285P] where P=(Fo^2^+2Fc^2^)/3'
_refine_ls_weighting_scheme calc
_refine_ls_wR_factor_gt 0.1226
_refine_ls_wR_factor_ref 0.1239
_reflns_Friedel_coverage 0.742
_reflns_Friedel_fraction_full 0.999
_reflns_Friedel_fraction_max 0.964
_reflns_number_gt 5007
_reflns_number_total 5148
_reflns_threshold_expression 'I > 2\s(I)'
_cod_data_source_file c9cc08101a2.cif
_cod_data_source_block l_3
_cod_database_code 7124371
_shelx_shelxl_version_number 2018/3
_shelx_space_group_comment
;
The symmetry employed for this shelxl refinement is uniquely defined
by the following loop, which should always be used as a source of
symmetry information in preference to the above space-group names.
They are only intended as comments.
;
_reflns_odcompleteness_completeness 99.96
_reflns_odcompleteness_iscentric 1
_reflns_odcompleteness_theta 66.97
_olex2_refinement_description
;
1. Fixed Uiso
 At 1.2 times of:
  All C(H) groups
 At 1.5 times of:
  All C(H,H,H) groups
2.a Ternary CH refined with riding coordinates:
 C12(H12), C8(H8), C7(H7), C10(H10), C11(H11)
2.b Aromatic/amide H refined with riding coordinates:
 C5(H5), C2(H2), C4(H4), C17(H17), C19(H19), C20(H20), C18(H18)
2.c Idealised Me refined as rotating group:
 C27(H27A,H27B,H27C), C25(H25A,H25B,H25C), C28(H28A,H28B,H28C), C26(H26A,H26B,
 H26C), C22(H22A,H22B,H22C)
;
_olex2_submission_special_instructions 'No special instructions were received'
_oxdiff_exptl_absorpt_empirical_details
;
Empirical correction (ABSPACK) includes:
- Absorption correction using spherical harmonics
- Frame scaling
- Detector area scaling
;
_oxdiff_exptl_absorpt_empirical_full_max 1.641
_oxdiff_exptl_absorpt_empirical_full_min 0.593

loop_
_space_group_symop_operation_xyz
'x, y, z'
'-x+1/2, -y, z+1/2'
'-x, y+1/2, -z+1/2'
'x+1/2, -y+1/2, -z'

loop_
_atom_site_label
_atom_site_type_symbol
_atom_site_fract_x
_atom_site_fract_y
_atom_site_fract_z
_atom_site_U_iso_or_equiv
_atom_site_adp_type
_atom_site_occupancy
_atom_site_site_symmetry_order
_atom_site_calc_flag
_atom_site_refinement_flags_posn
O2 O 0.49710(18) 0.36874(17) 0.43966(7) 0.0250(4) Uani 1 1 d .
O7 O 0.43991(18) 0.60475(18) 0.64307(7) 0.0258(4) Uani 1 1 d .
O1 O 0.2658(2) 0.6013(2) 0.34581(8) 0.0314(4) Uani 1 1 d .
O6 O 0.24584(19) 0.5099(2) 0.63784(8) 0.0306(4) Uani 1 1 d .
O8 O 0.2686(2) 0.29486(19) 0.52656(9) 0.0318(4) Uani 1 1 d .
O5 O 0.2077(2) 0.7860(2) 0.56676(9) 0.0373(5) Uani 1 1 d .
O3 O 0.1131(2) 0.6308(2) 0.44099(9) 0.0368(5) Uani 1 1 d .
O4 O 0.0344(2) 0.6801(2) 0.55711(10) 0.0435(6) Uani 1 1 d .
N1 N 0.1488(2) 0.6919(2) 0.55254(10) 0.0284(5) Uani 1 1 d .
N2 N 0.4618(2) 0.2630(2) 0.57372(9) 0.0282(5) Uani 1 1 d .
O9 O 0.5131(3) 0.1037(2) 0.63351(10) 0.0537(7) Uani 1 1 d .
C5 C 0.5844(3) 0.2756(3) 0.35756(11) 0.0273(6) Uani 1 1 d .
H5 H 0.632499 0.221413 0.380137 0.033 Uiso 1 1 calc R
C1 C 0.4281(3) 0.4439(3) 0.34763(11) 0.0236(5) Uani 1 1 d .
C12 C 0.3541(2) 0.5729(2) 0.55300(11) 0.0227(5) Uani 1 1 d .
H12 H 0.400679 0.652092 0.545831 0.027 Uiso 1 1 calc R
C23 C 0.3396(3) 0.5581(3) 0.61688(11) 0.0242(5) Uani 1 1 d .
C6 C 0.5024(2) 0.3647(3) 0.38198(10) 0.0235(5) Uani 1 1 d .
C14 C 0.3740(3) 0.3301(3) 0.54085(10) 0.0251(6) Uani 1 1 d .
C9 C 0.3298(2) 0.5255(3) 0.37272(11) 0.0249(5) Uani 1 1 d .
C16 C 0.5633(3) 0.4519(3) 0.55362(10) 0.0262(5) Uani 1 1 d .
C2 C 0.4410(3) 0.4354(3) 0.28874(11) 0.0270(6) Uani 1 1 d .
H2 H 0.393732 0.489742 0.265895 0.032 Uiso 1 1 calc R
C8 C 0.3085(3) 0.5045(3) 0.43546(11) 0.0238(5) Uani 1 1 d .
H8 H 0.257137 0.427275 0.440019 0.029 Uiso 1 1 calc R
C24 C 0.4484(3) 0.6058(3) 0.70579(10) 0.0264(6) Uani 1 1 d .
C7 C 0.4385(3) 0.4811(3) 0.46270(10) 0.0230(5) Uani 1 1 d .
H7 H 0.493837 0.554147 0.454755 0.028 Uiso 1 1 calc R
C4 C 0.5932(3) 0.2686(3) 0.29975(12) 0.0290(6) Uani 1 1 d .
H4 H 0.648095 0.208940 0.283834 0.035 Uiso 1 1 calc R
C3 C 0.5226(3) 0.3481(3) 0.26405(11) 0.0286(6) Uani 1 1 d .
C13 C 0.4329(3) 0.4613(3) 0.52699(10) 0.0230(5) Uani 1 1 d .
C10 C 0.2366(3) 0.6140(3) 0.46286(11) 0.0254(5) Uani 1 1 d .
H10 H 0.285543 0.692751 0.458140 0.031 Uiso 1 1 calc R
C11 C 0.2232(3) 0.5842(3) 0.52569(11) 0.0246(5) Uani 1 1 d .
H11 H 0.176285 0.504255 0.530488 0.029 Uiso 1 1 calc R
C27 C 0.3512(3) 0.7008(3) 0.72747(12) 0.0338(6) Uani 1 1 d .
H27A H 0.365576 0.781816 0.709935 0.051 Uiso 1 1 calc GR
H27B H 0.359958 0.709161 0.767584 0.051 Uiso 1 1 calc GR
H27C H 0.266625 0.671585 0.718643 0.051 Uiso 1 1 calc GR
C15 C 0.5742(3) 0.3375(3) 0.58246(11) 0.0291(6) Uani 1 1 d .
C25 C 0.4300(3) 0.4731(3) 0.72951(12) 0.0327(6) Uani 1 1 d .
H25A H 0.342665 0.447379 0.724484 0.049 Uiso 1 1 calc GR
H25B H 0.450458 0.473070 0.768952 0.049 Uiso 1 1 calc GR
H25C H 0.485199 0.414757 0.710098 0.049 Uiso 1 1 calc GR
C21 C 0.4437(3) 0.1379(3) 0.59601(12) 0.0367(7) Uani 1 1 d .
C17 C 0.6593(3) 0.5396(3) 0.55424(12) 0.0337(6) Uani 1 1 d .
H17 H 0.651200 0.616154 0.534942 0.040 Uiso 1 1 calc R
C19 C 0.7802(3) 0.3981(4) 0.61342(13) 0.0401(8) Uani 1 1 d .
H19 H 0.854439 0.381059 0.633616 0.048 Uiso 1 1 calc R
C20 C 0.6835(3) 0.3088(3) 0.61336(12) 0.0359(7) Uani 1 1 d .
H20 H 0.691141 0.232704 0.633085 0.043 Uiso 1 1 calc R
C28 C 0.5318(3) 0.3365(4) 0.20063(12) 0.0384(7) Uani 1 1 d .
H28A H 0.489726 0.260050 0.188621 0.058 Uiso 1 1 calc GR
H28B H 0.620090 0.333537 0.189677 0.058 Uiso 1 1 calc GR
H28C H 0.491448 0.408661 0.183350 0.058 Uiso 1 1 calc GR
C26 C 0.5847(3) 0.6506(3) 0.71583(12) 0.0353(7) Uani 1 1 d .
H26A H 0.643445 0.589207 0.700767 0.053 Uiso 1 1 calc GR
H26B H 0.599215 0.659911 0.755575 0.053 Uiso 1 1 calc GR
H26C H 0.597610 0.730965 0.697488 0.053 Uiso 1 1 calc GR
C18 C 0.7709(3) 0.5114(4) 0.58478(13) 0.0393(7) Uani 1 1 d .
H18 H 0.838209 0.569165 0.585610 0.047 Uiso 1 1 calc R
C22 C 0.3449(3) 0.0559(3) 0.57011(16) 0.0436(8) Uani 1 1 d .
H22A H 0.262049 0.092634 0.576211 0.065 Uiso 1 1 calc GR
H22B H 0.347985 -0.027083 0.586948 0.065 Uiso 1 1 calc GR
H22C H 0.360576 0.048869 0.530358 0.065 Uiso 1 1 calc GR
H3 H 0.115(4) 0.638(4) 0.4006(19) 0.056(12) Uiso 1 1 d .

loop_
_atom_site_aniso_label
_atom_site_aniso_U_11
_atom_site_aniso_U_22
_atom_site_aniso_U_33
_atom_site_aniso_U_23
_atom_site_aniso_U_13
_atom_site_aniso_U_12
O2 0.0259(9) 0.0295(9) 0.0196(8) 0.0013(7) -0.0013(7) 0.0050(8)
O7 0.0221(9) 0.0354(10) 0.0198(8) 0.0003(7) 0.0006(7) -0.0063(8)
O1 0.0308(10) 0.0390(10) 0.0243(9) 0.0030(8) -0.0035(8) 0.0091(9)
O6 0.0255(10) 0.0422(11) 0.0242(9) 0.0005(8) 0.0032(8) -0.0093(9)
O8 0.0282(11) 0.0355(10) 0.0318(10) 0.0007(8) 0.0006(8) -0.0077(9)
O5 0.0380(12) 0.0331(10) 0.0409(12) -0.0088(9) -0.0038(10) 0.0043(9)
O3 0.0255(10) 0.0555(13) 0.0295(10) -0.0031(10) -0.0044(8) 0.0087(10)
O4 0.0233(10) 0.0539(13) 0.0534(13) -0.0049(11) 0.0082(10) 0.0036(10)
N1 0.0247(11) 0.0354(12) 0.0251(11) 0.0020(9) 0.0019(9) 0.0045(10)
N2 0.0347(13) 0.0282(11) 0.0217(11) 0.0006(9) -0.0008(9) 0.0045(10)
O9 0.083(2) 0.0347(12) 0.0434(13) 0.0071(10) -0.0229(13) -0.0004(13)
C5 0.0229(13) 0.0318(13) 0.0273(13) -0.0015(11) -0.0021(11) 0.0032(11)
C1 0.0199(12) 0.0287(12) 0.0222(12) 0.0014(10) -0.0018(10) -0.0017(10)
C12 0.0194(12) 0.0249(12) 0.0238(12) 0.0016(10) 0.0018(10) -0.0024(10)
C23 0.0217(13) 0.0256(12) 0.0253(13) -0.0015(10) 0.0000(10) -0.0014(11)
C6 0.0185(12) 0.0311(13) 0.0209(11) 0.0008(10) -0.0007(9) -0.0010(11)
C14 0.0290(14) 0.0297(13) 0.0167(11) 0.0003(10) 0.0028(10) 0.0001(11)
C9 0.0207(12) 0.0309(13) 0.0231(12) -0.0005(10) -0.0026(10) -0.0023(11)
C16 0.0218(13) 0.0377(14) 0.0190(11) -0.0024(10) 0.0013(10) 0.0024(11)
C2 0.0212(13) 0.0352(14) 0.0245(12) 0.0029(10) -0.0019(10) 0.0003(11)
C8 0.0207(13) 0.0297(12) 0.0211(12) -0.0005(10) -0.0017(10) -0.0001(10)
C24 0.0266(13) 0.0334(14) 0.0193(12) -0.0016(10) 0.0005(10) -0.0026(12)
C7 0.0210(13) 0.0268(12) 0.0213(11) 0.0009(9) 0.0001(10) 0.0018(10)
C4 0.0197(13) 0.0382(15) 0.0293(14) -0.0049(11) -0.0001(11) 0.0040(11)
C3 0.0216(13) 0.0412(15) 0.0231(12) -0.0006(11) 0.0002(10) -0.0022(11)
C13 0.0206(12) 0.0276(12) 0.0207(11) 0.0016(10) 0.0011(10) -0.0023(10)
C10 0.0199(12) 0.0315(13) 0.0250(12) 0.0007(10) -0.0012(10) 0.0023(11)
C11 0.0223(13) 0.0281(12) 0.0233(12) -0.0017(10) 0.0027(10) 0.0003(11)
C27 0.0333(15) 0.0400(15) 0.0281(14) -0.0061(12) 0.0031(12) -0.0022(13)
C15 0.0309(14) 0.0380(14) 0.0186(11) -0.0063(10) -0.0009(11) 0.0115(12)
C25 0.0365(16) 0.0364(15) 0.0251(13) 0.0032(11) 0.0004(12) -0.0030(13)
C21 0.055(2) 0.0295(14) 0.0256(13) 0.0002(11) 0.0006(13) 0.0093(14)
C17 0.0243(14) 0.0491(17) 0.0277(13) -0.0013(12) 0.0038(11) -0.0047(13)
C19 0.0286(15) 0.062(2) 0.0292(14) -0.0096(14) -0.0058(12) 0.0166(16)
C20 0.0388(17) 0.0452(17) 0.0237(13) -0.0076(12) -0.0064(12) 0.0171(14)
C28 0.0332(16) 0.058(2) 0.0240(13) -0.0016(13) 0.0007(12) 0.0099(15)
C26 0.0310(15) 0.0494(17) 0.0256(13) -0.0040(12) -0.0012(11) -0.0089(14)
C18 0.0232(14) 0.065(2) 0.0299(14) -0.0053(14) 0.0001(12) -0.0075(15)
C22 0.0419(19) 0.0299(15) 0.059(2) 0.0023(14) 0.0006(16) 0.0036(14)

loop_
_atom_type_symbol
_atom_type_description
_atom_type_scat_dispersion_real
_atom_type_scat_dispersion_imag
_atom_type_scat_source
C C 0.0181 0.0091 'International Tables Vol C Tables 4.2.6.8 and 6.1.1.4'
H H 0.0000 0.0000 'International Tables Vol C Tables 4.2.6.8 and 6.1.1.4'
N N 0.0311 0.0180 'International Tables Vol C Tables 4.2.6.8 and 6.1.1.4'
O O 0.0492 0.0322 'International Tables Vol C Tables 4.2.6.8 and 6.1.1.4'

loop_
_geom_angle_atom_site_label_1
_geom_angle_atom_site_label_2
_geom_angle_atom_site_label_3
_geom_angle
C6 O2 C7 114.95(19)
C23 O7 C24 121.4(2)
O5 N1 C11 117.7(2)
O4 N1 O5 124.2(3)
O4 N1 C11 118.1(2)
C14 N2 C15 110.2(2)
C14 N2 C21 125.8(3)
C15 N2 C21 124.0(3)
C4 C5 C6 119.4(3)
C6 C1 C9 120.1(2)
C6 C1 C2 119.1(2)
C2 C1 C9 120.5(2)
C23 C12 C13 111.6(2)
C11 C12 C23 109.9(2)
C11 C12 C13 111.5(2)
O7 C23 C12 110.5(2)
O6 C23 O7 127.5(2)
O6 C23 C12 121.9(2)
O2 C6 C5 117.4(2)
O2 C6 C1 122.7(2)
C5 C6 C1 119.9(2)
O8 C14 N2 126.9(3)
O8 C14 C13 125.2(2)
N2 C14 C13 107.9(2)
O1 C9 C1 123.7(2)
O1 C9 C8 121.7(2)
C1 C9 C8 114.5(2)
C15 C16 C13 109.7(2)
C17 C16 C13 128.8(3)
C17 C16 C15 121.3(3)
C3 C2 C1 121.5(3)
C9 C8 C7 107.9(2)
C10 C8 C9 112.4(2)
C10 C8 C7 112.5(2)
O7 C24 C27 107.7(2)
O7 C24 C25 110.9(2)
O7 C24 C26 102.4(2)
C27 C24 C25 113.3(2)
C27 C24 C26 111.8(2)
C25 C24 C26 110.2(3)
O2 C7 C8 110.6(2)
O2 C7 C13 106.4(2)
C8 C7 C13 114.0(2)
C5 C4 C3 122.3(3)
C2 C3 C4 117.7(2)
C2 C3 C28 120.9(3)
C4 C3 C28 121.3(3)
C14 C13 C12 112.1(2)
C16 C13 C12 111.2(2)
C16 C13 C14 102.3(2)
C16 C13 C7 112.9(2)
C7 C13 C12 108.1(2)
C7 C13 C14 110.2(2)
O3 C10 C8 113.1(2)
O3 C10 C11 107.6(2)
C8 C10 C11 107.9(2)
N1 C11 C12 110.0(2)
N1 C11 C10 107.7(2)
C12 C11 C10 110.4(2)
C16 C15 N2 109.7(2)
C16 C15 C20 121.0(3)
C20 C15 N2 129.4(3)
N2 C21 C22 118.3(3)
O9 C21 N2 117.9(3)
O9 C21 C22 123.6(3)
C16 C17 C18 118.4(3)
C18 C19 C20 122.5(3)
C19 C20 C15 117.1(3)
C19 C18 C17 119.8(3)

loop_
_geom_bond_atom_site_label_1
_geom_bond_atom_site_label_2
_geom_bond_distance
O2 C6 1.370(3)
O2 C7 1.439(3)
O7 C23 1.314(3)
O7 C24 1.491(3)
O1 C9 1.221(3)
O6 C23 1.211(3)
O8 C14 1.212(4)
O5 N1 1.214(3)
O3 C10 1.403(3)
O4 N1 1.208(3)
N1 C11 1.514(3)
N2 C14 1.396(4)
N2 C15 1.428(4)
N2 C21 1.430(4)
O9 C21 1.203(4)
C5 C6 1.396(4)
C5 C4 1.376(4)
C1 C6 1.400(4)
C1 C9 1.465(4)
C1 C2 1.407(4)
C12 C23 1.531(3)
C12 C13 1.560(4)
C12 C11 1.519(4)
C14 C13 1.547(4)
C9 C8 1.521(3)
C16 C13 1.506(4)
C16 C15 1.389(4)
C16 C17 1.364(4)
C2 C3 1.384(4)
C8 C7 1.525(4)
C8 C10 1.521(4)
C24 C27 1.515(4)
C24 C25 1.517(4)
C24 C26 1.521(4)
C7 C13 1.541(3)
C4 C3 1.401(4)
C3 C28 1.512(4)
C10 C11 1.530(4)
C15 C20 1.392(4)
C21 C22 1.480(5)
C17 C18 1.405(4)
C19 C20 1.381(5)
C19 C18 1.375(5)
